data_4301471
loop_
_publ_author_name
'Amal H. Ismail'
'Michael H. Dickman'
'Ulrich Kortz'

_publ_contact_author_address
; 
Jacobs University
School of Engineering and Science
P.O. Box 750 561
28725 Bremen
Germany
;
_publ_contact_author_email
;
u.kortz@jacobs-university.de
;
_publ_contact_author_fax
;
+49-421-200 3229
;
_publ_contact_author_name
;
Ulrich KORTZ
;
_publ_contact_author_phone
;
+49-421-200 3235
;
_publ_section_title
;
22-Isopolytungstate Fragment [H2W22O74]14-Coordinated to Lanthanide Ions
;
_journal_name_full 'Inorganic Chemistry'
_journal_page_first 1559
_journal_page_last 1565
_journal_paper_doi 10.1021/ic801946m
_journal_volume 48
_journal_year 2009
_chemical_formula_sum 'Ce4 H105 Na O125 W22'
_chemical_formula_weight 6734.01
_chemical_name_systematic
;
 ?
;
_space_group_IT_number 2
_symmetry_cell_setting triclinic
_symmetry_space_group_name_Hall '-P 1'
_symmetry_space_group_name_H-M 'P -1'
_atom_sites_solution_primary direct
_atom_sites_solution_secondary difmap
_audit_creation_method SHELXL-97
_cell_angle_alpha 104.809(7)
_cell_angle_beta 92.404(6)
_cell_angle_gamma 118.043(4)
_cell_formula_units_Z 1
_cell_length_a 13.4837(12)
_cell_length_b 13.9216(13)
_cell_length_c 17.393(3)
_cell_measurement_reflns_used 4257
_cell_measurement_temperature 173(2)
_cell_measurement_theta_max 24.08
_cell_measurement_theta_min 3.83
_cell_volume 2735.1(6)
_computing_cell_refinement 'Bruker SAINT'
_computing_data_collection 'Bruker APEX2'
_computing_data_reduction 'Bruker SAINT'
_computing_molecular_graphics 'Bruker SHELXTL'
_computing_publication_material 'Bruker SHELXTL'
_computing_structure_refinement 'SHELXL-97 (Sheldrick, 1997)'
_computing_structure_solution 'SHELXS-97 (Sheldrick, 1990)'
_diffrn_ambient_temperature 173(2)
_diffrn_measured_fraction_theta_full 0.972
_diffrn_measured_fraction_theta_max 0.972
_diffrn_measurement_device_type 'Bruker APEX-II CCD'
_diffrn_measurement_method '\f and \w scans'
_diffrn_radiation_monochromator graphite
_diffrn_radiation_source 'fine-focus sealed tube'
_diffrn_radiation_type MoK\a
_diffrn_radiation_wavelength 0.71073
_diffrn_reflns_av_R_equivalents 0.1267
_diffrn_reflns_av_sigmaI/netI 0.1013
_diffrn_reflns_limit_h_max 16
_diffrn_reflns_limit_h_min -16
_diffrn_reflns_limit_k_max 17
_diffrn_reflns_limit_k_min -17
_diffrn_reflns_limit_l_max 21
_diffrn_reflns_limit_l_min -21
_diffrn_reflns_number 85896
_diffrn_reflns_theta_full 26.02
_diffrn_reflns_theta_max 26.02
_diffrn_reflns_theta_min 3.02
_diffrn_standards_number 0
_exptl_absorpt_coefficient_mu 24.782
_exptl_absorpt_correction_T_max 0.3324
_exptl_absorpt_correction_T_min 0.1523
_exptl_absorpt_correction_type multi-scan
_exptl_absorpt_process_details SADABS
_exptl_crystal_colour yellow
_exptl_crystal_density_diffrn 4.088
_exptl_crystal_density_method 'not measured'
_exptl_crystal_description plate
_exptl_crystal_F_000 2976
_exptl_crystal_size_max 0.16
_exptl_crystal_size_mid 0.10
_exptl_crystal_size_min 0.06
_refine_diff_density_max 2.379
_refine_diff_density_min -2.284
_refine_diff_density_rms 0.509
_refine_ls_extinction_method none
_refine_ls_goodness_of_fit_ref 1.051
_refine_ls_matrix_type full
_refine_ls_number_parameters 379
_refine_ls_number_reflns 10492
_refine_ls_number_restraints 0
_refine_ls_restrained_S_all 1.051
_refine_ls_R_factor_all 0.0962
_refine_ls_R_factor_gt 0.0490
_refine_ls_shift/su_max 0.000
_refine_ls_shift/su_mean 0.000
_refine_ls_structure_factor_coef Fsqd
_refine_ls_weighting_details 'calc w=1/[\s^2^(Fo^2^)+(0.0500P)^2^+0.0000P] where P=(Fo^2^+2Fc^2^)/3'
_refine_ls_weighting_scheme calc
_refine_ls_wR_factor_gt 0.1040
_refine_ls_wR_factor_ref 0.1208
_reflns_number_gt 6831
_reflns_number_total 10492
_reflns_threshold_expression >2sigma(I)
_cod_data_source_file ic801946m_si_001_02.cif
_cod_data_source_block ai78
_cod_depositor_comments
;
The following automatic conversions were performed:
'_symmetry_cell_setting' value 'Triclinic' changed to 'triclinic'
according to '/home/saulius/struct/CIF-dictionaries/cif_core.dic'
dictionary named 'cif_core.dic' version 2.4.1 from 2010-06-29.

Automatic conversion script
Id: cif_fix_enum 1527 2010-12-29 10:47:43Z saulius 
;
_cod_original_cell_volume 2735.2(6)
_cod_original_formula_sum 'H105 Ce4 Na O125 W22'
_cod_database_code 4301471

loop_
_symmetry_equiv_pos_as_xyz
'x, y, z'
'-x, -y, -z'

loop_
_atom_site_label
_atom_site_type_symbol
_atom_site_fract_x
_atom_site_fract_y
_atom_site_fract_z
_atom_site_U_iso_or_equiv
_atom_site_adp_type
_atom_site_occupancy
_atom_site_symmetry_multiplicity
_atom_site_calc_flag
_atom_site_refinement_flags
_atom_site_disorder_assembly
_atom_site_disorder_group
W1 W 0.25816(5) 0.54403(6) 0.09567(4) 0.01499(17) Uani 1 1 d . . .
W2 W 0.51654(5) 0.73377(6) 0.19599(4) 0.01754(18) Uani 1 1 d . . .
W3 W 0.34634(5) 0.81646(6) 0.13706(4) 0.01709(18) Uani 1 1 d . . .
W4 W 0.40154(6) 0.84142(6) 0.32777(5) 0.01953(18) Uani 1 1 d . . .
W5 W 0.11000(6) 0.67869(6) 0.35656(5) 0.02180(19) Uani 1 1 d . . .
W6 W 0.02920(6) 0.39911(6) 0.29701(5) 0.02028(18) Uani 1 1 d . . .
W7 W 0.29178(6) 0.59290(6) 0.40018(5) 0.02070(19) Uani 1 1 d . . .
W8 W 0.41131(6) 0.46012(6) 0.23182(4) 0.01864(18) Uani 1 1 d . . .
W9 W 0.14651(6) 0.26883(6) 0.13471(5) 0.01886(18) Uani 1 1 d . . .
W10 W -0.05411(5) 0.36842(6) 0.08301(4) 0.01750(18) Uani 1 1 d . . .
W11 W 0.03658(6) 0.64684(6) 0.13681(4) 0.01755(18) Uani 1 1 d . . .
Ce1 Ce 0.20210(8) 0.25394(8) -0.09343(6) 0.0181(2) Uani 1 1 d . . .
Ce2 Ce 0.63783(9) 0.40838(10) 0.36321(7) 0.0274(3) Uani 1 1 d . . .
O2T O 0.6560(9) 0.7671(9) 0.1782(7) 0.019(3) Uiso 1 1 d . . .
O3T O 0.3666(9) 0.9111(9) 0.0844(7) 0.020(3) Uiso 1 1 d . . .
O4T O 0.4754(9) 0.9650(9) 0.4091(7) 0.025(3) Uiso 1 1 d . . .
O5T O 0.0563(10) 0.7614(10) 0.4091(7) 0.027(3) Uiso 1 1 d . . .
O6T O -0.0799(10) 0.2989(10) 0.3262(8) 0.035(3) Uiso 1 1 d . . .
O7T O 0.3552(9) 0.6163(9) 0.4978(7) 0.024(3) Uiso 1 1 d . . .
O8A O 0.4599(9) 0.4302(9) 0.1432(7) 0.021(3) Uiso 1 1 d . . .
O9T O 0.0607(9) 0.1276(9) 0.1325(7) 0.023(3) Uiso 1 1 d . . .
O10A O -0.0379(9) 0.3728(9) -0.0208(7) 0.020(3) Uiso 1 1 d . . .
O10T O -0.1885(9) 0.2519(9) 0.0622(7) 0.021(3) Uiso 1 1 d . . .
O1C1 O 0.2189(9) 0.4397(9) 0.0031(7) 0.016(2) Uiso 1 1 d . . .
O11T O -0.0414(9) 0.7165(9) 0.1398(7) 0.026(3) Uiso 1 1 d . . .
O12 O 0.4247(8) 0.6092(8) 0.1008(6) 0.013(2) Uiso 1 1 d . . .
O1C2 O 0.5377(12) 0.2481(12) 0.2281(9) 0.049(4) Uiso 1 1 d . . .
O13 O 0.2861(8) 0.6730(8) 0.0554(6) 0.015(2) Uiso 1 1 d . . .
O2C1 O 0.1027(11) 0.1250(11) -0.2387(8) 0.041(3) Uiso 1 1 d . . .
O2C2 O 0.4422(11) 0.2682(11) 0.3787(8) 0.041(3) Uiso 1 1 d . . .
O23 O 0.4959(9) 0.8304(9) 0.1394(7) 0.020(3) Uiso 1 1 d . . .
O24 O 0.5423(9) 0.8435(9) 0.2941(7) 0.018(3) Uiso 1 1 d . . .
O28 O 0.4896(9) 0.6221(9) 0.2529(7) 0.020(3) Uiso 1 1 d . . .
O3C1 O 0.0072(10) 0.0952(10) -0.0863(8) 0.034(3) Uiso 1 1 d . . .
O3C2 O 0.8422(12) 0.5315(12) 0.4454(9) 0.050(4) Uiso 1 1 d . . .
O34 O 0.3955(9) 0.9126(9) 0.2460(7) 0.019(3) Uiso 1 1 d . . .
O4C1 O 0.2181(10) 0.0795(10) -0.0944(7) 0.029(3) Uiso 1 1 d . . .
O4C2 O 0.7088(13) 0.2726(13) 0.3589(10) 0.057(4) Uiso 1 1 d . . .
O45 O 0.2508(9) 0.7978(9) 0.3364(7) 0.023(3) Uiso 1 1 d . . .
O47 O 0.3916(9) 0.7292(10) 0.3780(7) 0.025(3) Uiso 1 1 d . . .
O5C1 O 0.2912(10) 0.4115(10) -0.1603(7) 0.028(3) Uiso 1 1 d . . .
O5C2 O 0.7638(11) 0.4239(11) 0.2575(8) 0.040(3) Uiso 1 1 d . . .
O56 O -0.0041(9) 0.5309(9) 0.3499(7) 0.020(3) Uiso 1 1 d . . .
O57 O 0.2075(10) 0.6845(10) 0.4384(7) 0.027(3) Uiso 1 1 d . . .
O6C1 O 0.4003(9) 0.3681(10) -0.0171(7) 0.026(3) Uiso 1 1 d . . .
O6C2 O 0.6053(10) 0.5545(10) 0.4693(8) 0.034(3) Uiso 1 1 d . . .
O67 O 0.1446(9) 0.4660(9) 0.3978(7) 0.024(3) Uiso 1 1 d . . .
O69 O 0.0957(9) 0.3238(9) 0.2435(7) 0.022(3) Uiso 1 1 d . . .
O78 O 0.3398(9) 0.5070(9) 0.3354(7) 0.025(3) Uiso 1 1 d . . .
O8C2 O 0.5003(9) 0.4490(9) 0.3005(7) 0.023(3) Uiso 1 1 d . . .
O89 O 0.2780(9) 0.3108(9) 0.2116(7) 0.021(3) Uiso 1 1 d . . .
O9C1 O 0.2042(9) 0.2520(9) 0.0456(7) 0.021(3) Uiso 1 1 d . . .
O101 O -0.0845(9) 0.4935(9) 0.1066(7) 0.020(3) Uiso 1 1 d . . .
O111 O 0.1219(9) 0.5362(9) 0.1195(7) 0.017(3) Uiso 1 1 d . . .
O123 O 0.3411(8) 0.6987(8) 0.2081(6) 0.015(2) Uiso 1 1 d . . .
O189 O 0.2678(9) 0.4640(9) 0.1648(7) 0.017(3) Uiso 1 1 d . . .
O311 O 0.1892(8) 0.7675(9) 0.1532(6) 0.014(2) Uiso 1 1 d . . .
O511 O 0.0520(9) 0.6560(9) 0.2445(7) 0.018(3) Uiso 1 1 d . . .
O567 O 0.1768(9) 0.5653(9) 0.2933(7) 0.017(3) Uiso 1 1 d . . .
O610 O -0.0383(9) 0.3981(9) 0.2008(7) 0.024(3) Uiso 1 1 d . . .
O910 O 0.0346(9) 0.2998(9) 0.0889(7) 0.020(3) Uiso 1 1 d . . .
Na1 Na 0.5000 1.0000 0.0000 0.039(3) Uiso 1 2 d S . .
O1W O 0.6651(10) 0.3677(10) 0.1003(7) 0.028(3) Uiso 1 1 d . . .
O2W O 0.6132(11) 0.7236(11) 0.4115(8) 0.037(3) Uiso 1 1 d . . .
O3W O 0.1920(10) -0.0369(11) 0.0200(8) 0.036(3) Uiso 1 1 d . . .
O4W O 0.6294(10) 0.1230(10) 0.1305(8) 0.033(3) Uiso 1 1 d . . .
O5W O 0.2458(12) 0.2888(12) 0.3782(9) 0.053(4) Uiso 1 1 d . . .
O6W O 0.5463(11) 0.8437(11) -0.0175(9) 0.043(4) Uiso 1 1 d . . .
O7W O 0.3893(11) 0.1138(11) 0.4650(9) 0.043(4) Uiso 1 1 d . . .
O8W O 0.2693(13) -0.0456(13) -0.2298(10) 0.057(4) Uiso 1 1 d . . .
O9W O 0.7415(13) 0.6120(13) 0.3407(10) 0.062(4) Uiso 1 1 d . . .
O10W O 0.3040(12) 0.1156(12) 0.1778(9) 0.055(4) Uiso 1 1 d . . .
O11W O 0.7024(14) 0.1218(14) 0.4346(11) 0.071(5) Uiso 1 1 d . . .
O12W O 0.1663(15) -0.0438(15) 0.2458(11) 0.049(5) Uiso 0.80 1 d P . .
O13W O -0.017(2) -0.111(2) -0.2884(16) 0.056(7) Uiso 0.60 1 d P . .
O14W O 0.155(2) -0.004(2) 0.4088(15) 0.048(6) Uiso 0.60 1 d P . .
O15W O 0.167(3) 0.130(3) -0.381(2) 0.041(10) Uiso 0.35 1 d P . .
O16W O 0.890(3) 0.099(3) 0.413(2) 0.051(10) Uiso 0.40 1 d P . .
O17W O 0.209(4) 0.062(4) -0.372(3) 0.042(12) Uiso 0.30 1 d P . .

loop_
_atom_site_aniso_label
_atom_site_aniso_U_11
_atom_site_aniso_U_22
_atom_site_aniso_U_33
_atom_site_aniso_U_23
_atom_site_aniso_U_13
_atom_site_aniso_U_12
W1 0.0124(3) 0.0148(4) 0.0185(4) 0.0060(3) 0.0042(3) 0.0068(3)
W2 0.0134(3) 0.0187(4) 0.0201(5) 0.0052(3) 0.0034(3) 0.0081(3)
W3 0.0156(4) 0.0152(4) 0.0202(4) 0.0053(3) 0.0035(3) 0.0076(3)
W4 0.0182(4) 0.0209(4) 0.0191(4) 0.0046(3) 0.0049(3) 0.0102(3)
W5 0.0203(4) 0.0270(4) 0.0228(5) 0.0089(4) 0.0086(3) 0.0146(4)
W6 0.0170(4) 0.0242(4) 0.0239(5) 0.0122(4) 0.0080(3) 0.0109(3)
W7 0.0196(4) 0.0286(4) 0.0187(5) 0.0102(4) 0.0055(3) 0.0142(4)
W8 0.0158(4) 0.0214(4) 0.0220(5) 0.0090(3) 0.0041(3) 0.0106(3)
W9 0.0166(4) 0.0176(4) 0.0257(5) 0.0100(3) 0.0060(3) 0.0094(3)
W10 0.0141(4) 0.0177(4) 0.0216(5) 0.0078(3) 0.0050(3) 0.0078(3)
W11 0.0135(3) 0.0165(4) 0.0235(5) 0.0060(3) 0.0040(3) 0.0082(3)
Ce1 0.0139(5) 0.0160(5) 0.0231(6) 0.0050(5) 0.0039(4) 0.0071(4)
Ce2 0.0268(6) 0.0419(7) 0.0231(7) 0.0128(6) 0.0075(5) 0.0231(6)

loop_
_atom_type_symbol
_atom_type_description
_atom_type_scat_dispersion_real
_atom_type_scat_dispersion_imag
_atom_type_scat_source
O O 0.0106 0.0060 'International Tables Vol C Tables 4.2.6.8 and 6.1.1.4'
H H 0.0000 0.0000 'International Tables Vol C Tables 4.2.6.8 and 6.1.1.4'
Na Na 0.0362 0.0249 'International Tables Vol C Tables 4.2.6.8 and 6.1.1.4'
Ce Ce -0.2486 2.6331 'International Tables Vol C Tables 4.2.6.8 and 6.1.1.4'
W W -0.8490 6.8722 'International Tables Vol C Tables 4.2.6.8 and 6.1.1.4'

loop_
_geom_angle_atom_site_label_1
_geom_angle_atom_site_label_2
_geom_angle_atom_site_label_3
_geom_angle
_geom_angle_site_symmetry_1
_geom_angle_site_symmetry_3
_geom_angle_publ_flag
O1C1 W1 O111 104.8(5) . . ?
O1C1 W1 O189 99.8(5) . . ?
O111 W1 O189 95.5(4) . . ?
O1C1 W1 O13 98.2(5) . . ?
O111 W1 O13 88.1(4) . . ?
O189 W1 O13 160.0(4) . . ?
O1C1 W1 O12 95.5(4) . . ?
O111 W1 O12 158.5(4) . . ?
O189 W1 O12 87.8(4) . . ?
O13 W1 O12 82.0(4) . . ?
O1C1 W1 O123 168.9(4) . . ?
O111 W1 O123 84.6(4) . . ?
O189 W1 O123 84.8(4) . . ?
O13 W1 O123 76.0(4) . . ?
O12 W1 O123 74.5(4) . . ?
O2T W2 O24 104.0(5) . . ?
O2T W2 O12 101.0(5) . . ?
O24 W2 O12 154.9(4) . . ?
O2T W2 O28 99.6(5) . . ?
O24 W2 O28 89.9(5) . . ?
O12 W2 O28 88.3(4) . . ?
O2T W2 O23 97.0(5) . . ?
O24 W2 O23 88.6(5) . . ?
O12 W2 O23 86.0(4) . . ?
O28 W2 O23 163.2(4) . . ?
O2T W2 O123 174.3(4) . . ?
O24 W2 O123 77.9(4) . . ?
O12 W2 O123 77.0(4) . . ?
O28 W2 O123 85.7(4) . . ?
O23 W2 O123 77.6(4) . . ?
O3T W3 O34 102.3(5) . . ?
O3T W3 O13 104.2(5) . . ?
O34 W3 O13 153.5(4) . . ?
O3T W3 O23 96.9(5) . . ?
O34 W3 O23 88.9(5) . . ?
O13 W3 O23 88.5(4) . . ?
O3T W3 O311 101.6(4) . . ?
O34 W3 O311 87.6(4) . . ?
O13 W3 O311 86.7(4) . . ?
O23 W3 O311 161.6(4) . . ?
O3T W3 O123 173.5(4) . . ?
O34 W3 O123 76.6(4) . . ?
O13 W3 O123 77.2(4) . . ?
O23 W3 O123 76.8(4) . . ?
O311 W3 O123 84.8(4) . . ?
O4T W4 O45 102.0(5) . . ?
O4T W4 O47 100.3(5) . . ?
O45 W4 O47 88.5(5) . . ?
O4T W4 O34 97.8(5) . . ?
O45 W4 O34 91.7(5) . . ?
O47 W4 O34 161.5(5) . . ?
O4T W4 O24 94.6(5) . . ?
O45 W4 O24 163.2(5) . . ?
O47 W4 O24 86.0(4) . . ?
O34 W4 O24 88.6(4) . . ?
O4T W4 O123 166.6(5) . . ?
O45 W4 O123 90.0(4) . . ?
O47 W4 O123 86.1(4) . . ?
O34 W4 O123 75.5(4) . . ?
O24 W4 O123 73.9(4) . . ?
O5T W5 O57 102.3(5) . . ?
O5T W5 O56 101.7(5) . . ?
O57 W5 O56 92.9(5) . . ?
O5T W5 O511 101.0(5) . . ?
O57 W5 O511 155.0(5) . . ?
O56 W5 O511 91.1(5) . . ?
O5T W5 O45 100.5(5) . . ?
O57 W5 O45 84.6(5) . . ?
O56 W5 O45 157.7(5) . . ?
O511 W5 O45 82.4(4) . . ?
O5T W5 O567 176.7(5) . . ?
O57 W5 O567 75.6(4) . . ?
O56 W5 O567 75.9(4) . . ?
O511 W5 O567 81.5(4) . . ?
O45 W5 O567 82.0(4) . . ?
O6T W6 O69 104.0(5) . . ?
O6T W6 O610 104.3(5) . . ?
O69 W6 O610 91.9(5) . . ?
O6T W6 O67 97.7(5) . . ?
O69 W6 O67 92.4(5) . . ?
O610 W6 O67 155.8(5) . . ?
O6T W6 O56 94.9(5) . . ?
O69 W6 O56 161.0(5) . . ?
O610 W6 O56 83.9(5) . . ?
O67 W6 O56 84.4(4) . . ?
O6T W6 O567 163.3(5) . . ?
O69 W6 O567 89.5(4) . . ?
O610 W6 O567 84.6(4) . . ?
O67 W6 O567 71.6(4) . . ?
O56 W6 O567 71.8(4) . . ?
O7T W7 O78 104.0(5) . . ?
O7T W7 O47 102.7(5) . . ?
O78 W7 O47 94.8(5) . . ?
O7T W7 O67 97.0(5) . . ?
O78 W7 O67 95.2(5) . . ?
O47 W7 O67 154.9(5) . . ?
O7T W7 O57 95.0(5) . . ?
O78 W7 O57 161.0(5) . . ?
O47 W7 O57 81.4(5) . . ?
O67 W7 O57 81.6(4) . . ?
O7T W7 O567 165.2(4) . . ?
O78 W7 O567 88.7(5) . . ?
O47 W7 O567 83.5(4) . . ?
O67 W7 O567 73.8(4) . . ?
O57 W7 O567 72.4(4) . . ?
O8A W8 O8C2 101.4(5) . . ?
O8A W8 O28 95.5(5) . . ?
O8C2 W8 O28 100.2(5) . . ?
O8A W8 O89 97.7(5) . . ?
O8C2 W8 O89 98.3(5) . . ?
O28 W8 O89 154.7(4) . . ?
O8A W8 O78 172.6(5) . . ?
O8C2 W8 O78 85.7(5) . . ?
O28 W8 O78 81.0(4) . . ?
O89 W8 O78 83.3(4) . . ?
O8A W8 O189 91.3(4) . . ?
O8C2 W8 O189 166.0(5) . . ?
O28 W8 O189 84.3(4) . . ?
O89 W8 O189 74.0(4) . . ?
O78 W8 O189 81.9(4) . . ?
O9T W9 O9C1 102.1(5) . . ?
O9T W9 O89 99.5(5) . . ?
O9C1 W9 O89 97.9(5) . . ?
O9T W9 O910 101.4(5) . . ?
O9C1 W9 O910 95.1(5) . . ?
O89 W9 O910 152.5(4) . . ?
O9T W9 O69 89.3(5) . . ?
O9C1 W9 O69 168.7(4) . . ?
O89 W9 O69 80.6(4) . . ?
O910 W9 O69 81.9(4) . . ?
O9T W9 O189 168.8(5) . . ?
O9C1 W9 O189 87.1(4) . . ?
O89 W9 O189 72.5(4) . . ?
O910 W9 O189 84.1(4) . . ?
O69 W9 O189 81.7(4) . . ?
O10T W10 O10A 99.1(5) . . ?
O10T W10 O910 100.4(5) . . ?
O10A W10 O910 94.5(5) . . ?
O10T W10 O101 102.4(5) . . ?
O10A W10 O101 92.1(5) . . ?
O910 W10 O101 154.9(5) . . ?
O10T W10 O610 94.1(5) . . ?
O10A W10 O610 166.7(5) . . ?
O910 W10 O610 85.0(5) . . ?
O101 W10 O610 83.1(5) . . ?
O10T W10 O111 174.6(4) . . ?
O10A W10 O111 84.0(4) . . ?
O910 W10 O111 83.7(4) . . ?
O101 W10 O111 73.0(4) . . ?
O610 W10 O111 82.8(4) . . ?
O11T W11 O511 97.4(5) . . ?
O11T W11 O101 99.7(5) . . ?
O511 W11 O101 92.0(5) . . ?
O11T W11 O311 102.6(5) . . ?
O511 W11 O311 91.4(5) . . ?
O101 W11 O311 156.8(4) . . ?
O11T W11 O10A 92.0(5) . 2_565 ?
O511 W11 O10A 170.5(4) . 2_565 ?
O101 W11 O10A 87.7(5) . 2_565 ?
O311 W11 O10A 85.2(4) . 2_565 ?
O11T W11 O111 172.7(5) . . ?
O511 W11 O111 87.0(4) . . ?
O101 W11 O111 74.3(4) . . ?
O311 W11 O111 83.0(4) . . ?
O10A W11 O111 83.7(4) 2_565 . ?
O9C1 Ce1 O6C1 70.3(4) . . ?
O9C1 Ce1 O11T 110.0(4) . 2_565 ?
O6C1 Ce1 O11T 139.2(4) . 2_565 ?
O9C1 Ce1 O4C1 75.4(4) . . ?
O6C1 Ce1 O4C1 86.3(4) . . ?
O11T Ce1 O4C1 134.2(4) 2_565 . ?
O9C1 Ce1 O2T 124.6(3) . 2_665 ?
O6C1 Ce1 O2T 67.6(4) . 2_665 ?
O11T Ce1 O2T 125.4(4) 2_565 2_665 ?
O4C1 Ce1 O2T 67.5(4) . 2_665 ?
O9C1 Ce1 O3C1 72.0(4) . . ?
O6C1 Ce1 O3C1 139.8(4) . . ?
O11T Ce1 O3C1 68.2(4) 2_565 . ?
O4C1 Ce1 O3C1 71.2(4) . . ?
O2T Ce1 O3C1 127.3(4) 2_665 . ?
O9C1 Ce1 O2C1 141.7(4) . . ?
O6C1 Ce1 O2C1 136.1(4) . . ?
O11T Ce1 O2C1 69.6(4) 2_565 . ?
O4C1 Ce1 O2C1 79.2(4) . . ?
O2T Ce1 O2C1 68.6(4) 2_665 . ?
O3C1 Ce1 O2C1 72.9(4) . . ?
O9C1 Ce1 O5C1 134.3(4) . . ?
O6C1 Ce1 O5C1 78.2(4) . . ?
O11T Ce1 O5C1 74.3(4) 2_565 . ?
O4C1 Ce1 O5C1 135.2(4) . . ?
O2T Ce1 O5C1 67.7(3) 2_665 . ?
O3C1 Ce1 O5C1 140.7(4) . . ?
O2C1 Ce1 O5C1 83.6(4) . . ?
O9C1 Ce1 O1C1 68.1(3) . . ?
O6C1 Ce1 O1C1 74.0(3) . . ?
O11T Ce1 O1C1 69.2(3) 2_565 . ?
O4C1 Ce1 O1C1 142.5(4) . . ?
O2T Ce1 O1C1 128.5(3) 2_665 . ?
O3C1 Ce1 O1C1 104.1(4) . . ?
O2C1 Ce1 O1C1 136.4(4) . . ?
O5C1 Ce1 O1C1 72.0(4) . . ?
O8C2 Ce2 O4C2 147.4(5) . . ?
O8C2 Ce2 O2C2 73.0(4) . . ?
O4C2 Ce2 O2C2 92.3(5) . . ?
O8C2 Ce2 O7T 125.1(4) . 2_666 ?
O4C2 Ce2 O7T 72.7(4) . 2_666 ?
O2C2 Ce2 O7T 69.5(4) . 2_666 ?
O8C2 Ce2 O5C2 99.4(4) . . ?
O4C2 Ce2 O5C2 71.8(5) . . ?
O2C2 Ce2 O5C2 137.8(4) . . ?
O7T Ce2 O5C2 135.2(4) 2_666 . ?
O8C2 Ce2 O1C2 74.4(4) . . ?
O4C2 Ce2 O1C2 73.3(5) . . ?
O2C2 Ce2 O1C2 71.8(4) . . ?
O7T Ce2 O1C2 126.4(4) 2_666 . ?
O5C2 Ce2 O1C2 66.3(4) . . ?
O8C2 Ce2 O3C2 134.6(4) . . ?
O4C2 Ce2 O3C2 75.0(5) . . ?
O2C2 Ce2 O3C2 138.9(4) . . ?
O7T Ce2 O3C2 69.4(4) 2_666 . ?
O5C2 Ce2 O3C2 75.6(4) . . ?
O1C2 Ce2 O3C2 136.2(4) . . ?
O8C2 Ce2 O6C2 69.3(4) . . ?
O4C2 Ce2 O6C2 139.1(5) . . ?
O2C2 Ce2 O6C2 83.0(4) . . ?
O7T Ce2 O6C2 67.6(4) 2_666 . ?
O5C2 Ce2 O6C2 134.3(4) . . ?
O1C2 Ce2 O6C2 140.5(4) . . ?
O3C2 Ce2 O6C2 82.3(4) . . ?
O8C2 Ce2 O9W 68.3(4) . . ?
O4C2 Ce2 O9W 129.1(5) . . ?
O2C2 Ce2 O9W 138.3(4) . . ?
O7T Ce2 O9W 122.6(4) 2_666 . ?
O5C2 Ce2 O9W 65.5(5) . . ?
O1C2 Ce2 O9W 111.0(5) . . ?
O3C2 Ce2 O9W 68.9(5) . . ?
O6C2 Ce2 O9W 69.3(4) . . ?
W2 O2T Ce1 154.0(6) . 2_665 ?
W3 O3T Na1 136.8(5) . . ?
W7 O7T Ce2 156.4(6) . 2_666 ?
W10 O10A W11 171.6(6) . 2_565 ?
W1 O1C1 Ce1 154.0(5) . . ?
W11 O11T Ce1 156.1(6) . 2_565 ?
W2 O12 W1 114.4(5) . . ?
W3 O13 W1 114.8(5) . . ?
W3 O23 W2 112.8(5) . . ?
W2 O24 W4 115.0(5) . . ?
W8 O28 W2 139.5(6) . . ?
W3 O34 W4 116.2(5) . . ?
W4 O45 W5 144.1(6) . . ?
W7 O47 W4 145.3(6) . . ?
W5 O56 W6 115.8(5) . . ?
W5 O57 W7 115.0(6) . . ?
W7 O67 W6 116.2(6) . . ?
W6 O69 W9 148.5(6) . . ?
W7 O78 W8 154.7(6) . . ?
W8 O8C2 Ce2 164.3(6) . . ?
W9 O89 W8 118.2(5) . . ?
W9 O9C1 Ce1 148.1(5) . . ?
W11 O101 W10 120.8(5) . . ?
W1 O111 W11 139.3(5) . . ?
W1 O111 W10 124.3(5) . . ?
W11 O111 W10 91.9(4) . . ?
W2 O123 W1 93.7(4) . . ?
W2 O123 W3 92.8(4) . . ?
W1 O123 W3 91.9(4) . . ?
W2 O123 W4 93.3(4) . . ?
W1 O123 W4 171.9(5) . . ?
W3 O123 W4 91.8(4) . . ?
W1 O189 W8 135.0(5) . . ?
W1 O189 W9 121.5(5) . . ?
W8 O189 W9 93.0(4) . . ?
W11 O311 W3 148.6(6) . . ?
W11 O511 W5 165.0(6) . . ?
W7 O567 W5 96.9(4) . . ?
W7 O567 W6 96.5(4) . . ?
W5 O567 W6 96.5(4) . . ?
W6 O610 W10 150.0(6) . . ?
W10 O910 W9 158.8(7) . . ?
O3T Na1 O3T 180.000(1) . 2_675 ?
O3T Na1 O4W 83.5(4) . 1_565 ?
O3T Na1 O4W 96.5(4) 2_675 1_565 ?
O3T Na1 O4W 96.5(4) . 2_665 ?
O3T Na1 O4W 83.5(4) 2_675 2_665 ?
O4W Na1 O4W 179.997(1) 1_565 2_665 ?
O3T Na1 O6W 92.9(4) . 2_675 ?
O3T Na1 O6W 87.1(4) 2_675 2_675 ?
O4W Na1 O6W 83.5(4) 1_565 2_675 ?
O4W Na1 O6W 96.5(4) 2_665 2_675 ?
O3T Na1 O6W 87.1(4) . . ?
O3T Na1 O6W 92.9(4) 2_675 . ?
O4W Na1 O6W 96.5(4) 1_565 . ?
O4W Na1 O6W 83.5(4) 2_665 . ?
O6W Na1 O6W 179.998(1) 2_675 . ?

loop_
_geom_bond_atom_site_label_1
_geom_bond_atom_site_label_2
_geom_bond_distance
_geom_bond_site_symmetry_2
_geom_bond_publ_flag
W1 O1C1 1.730(11) . ?
W1 O111 1.859(10) . ?
W1 O189 1.874(10) . ?
W1 O13 1.971(10) . ?
W1 O12 1.975(10) . ?
W1 O123 2.261(10) . ?
W2 O2T 1.775(10) . ?
W2 O24 1.866(11) . ?
W2 O12 1.904(10) . ?
W2 O28 1.952(11) . ?
W2 O23 1.965(10) . ?
W2 O123 2.211(10) . ?
W3 O3T 1.718(10) . ?
W3 O34 1.893(11) . ?
W3 O13 1.896(10) . ?
W3 O23 1.931(10) . ?
W3 O311 1.955(10) . ?
W3 O123 2.270(10) . ?
W4 O4T 1.726(12) . ?
W4 O45 1.853(11) . ?
W4 O47 1.932(11) . ?
W4 O34 1.949(11) . ?
W4 O24 2.000(10) . ?
W4 O123 2.272(10) . ?
W5 O5T 1.728(11) . ?
W5 O57 1.857(12) . ?
W5 O56 1.871(10) . ?
W5 O511 1.958(11) . ?
W5 O45 1.967(11) . ?
W5 O567 2.246(10) . ?
W6 O6T 1.692(12) . ?
W6 O69 1.796(11) . ?
W6 O610 1.865(11) . ?
W6 O67 1.984(12) . ?
W6 O56 2.089(10) . ?
W6 O567 2.253(10) . ?
W7 O7T 1.748(12) . ?
W7 O78 1.795(11) . ?
W7 O47 1.891(11) . ?
W7 O67 1.929(11) . ?
W7 O57 2.086(11) . ?
W7 O567 2.200(11) . ?
W8 O8A 1.729(11) . ?
W8 O8C2 1.743(11) . ?
W8 O28 1.909(10) . ?
W8 O89 1.933(11) . ?
W8 O78 2.176(11) . ?
W8 O189 2.246(10) . ?
W9 O9T 1.739(11) . ?
W9 O9C1 1.775(11) . ?
W9 O89 1.924(11) . ?
W9 O910 1.945(10) . ?
W9 O69 2.121(11) . ?
W9 O189 2.314(10) . ?
W10 O10T 1.711(11) . ?
W10 O10A 1.842(11) . ?
W10 O910 1.863(10) . ?
W10 O101 1.921(10) . ?
W10 O610 1.965(12) . ?
W10 O111 2.322(10) . ?
W11 O11T 1.728(11) . ?
W11 O511 1.841(11) . ?
W11 O101 1.891(11) . ?
W11 O311 1.896(10) . ?
W11 O10A 1.967(11) 2_565 ?
W11 O111 2.291(10) . ?
Ce1 O9C1 2.424(11) . ?
Ce1 O6C1 2.462(11) . ?
Ce1 O11T 2.525(11) 2_565 ?
Ce1 O4C1 2.533(11) . ?
Ce1 O2T 2.542(11) 2_665 ?
Ce1 O3C1 2.552(12) . ?
Ce1 O2C1 2.557(14) . ?
Ce1 O5C1 2.560(11) . ?
Ce1 O1C1 2.599(10) . ?
Ce2 O8C2 2.466(11) . ?
Ce2 O4C2 2.475(15) . ?
Ce2 O2C2 2.516(13) . ?
Ce2 O7T 2.531(12) 2_666 ?
Ce2 O5C2 2.536(13) . ?
Ce2 O1C2 2.558(15) . ?
Ce2 O3C2 2.560(14) . ?
Ce2 O6C2 2.592(12) . ?
Ce2 O9W 2.651(15) . ?
O2T Ce1 2.542(11) 2_665 ?
O3T Na1 2.445(10) . ?
O7T Ce2 2.531(12) 2_666 ?
O10A W11 1.967(11) 2_565 ?
O11T Ce1 2.525(11) 2_565 ?
Na1 O3T 2.445(11) 2_675 ?
Na1 O4W 2.449(13) 1_565 ?
Na1 O4W 2.449(13) 2_665 ?
Na1 O6W 2.485(13) 2_675 ?
Na1 O6W 2.485(13) . ?
O4W Na1 2.449(13) 1_545 ?
O15W O17W 1.33(5) . ?
